data_9012896
loop_
_publ_author_name
'Barbier, J.'
'Greedan, J. E.'
'Asaro, T.'
'McCarthy, G. J.'

_publ_section_title
;
 Neutron diffraction study of disorder in eulytite-type Sr3La(PO4)3
 Sample: T = 15 K
;
_journal_name_full 'European Journal of Solid State and Inorganic Chemistry'
_journal_page_first 855
_journal_page_last 867
_journal_volume 27
_journal_year 1990
_chemical_compound_source Synthetic
_chemical_formula_structural Sr3La(PO4)3
_chemical_formula_sum 'La3 O12 P3 Sr3'
_space_group_IT_number 220
_symmetry_space_group_name_Hall 'I -4bd 2c 3'
_symmetry_space_group_name_H-M 'I -4 3 d'
_cell_angle_alpha 90
_cell_angle_beta 90
_cell_angle_gamma 90
_cell_length_a 10.1633
_cell_length_b 10.1633
_cell_length_c 10.1633
_cell_formula_units_Z 4
_cell_volume 1049.794
_database_code_amcsd 0012537
_diffrn_ambient_temperature 15
_exptl_crystal_density_diffrn 6.102
_cod_original_formula_sum 'Sr3 La3 P3 O12'
_cod_database_code 9012896
_amcsd_formula_title Sr3La(PO4)3

loop_
_space_group_symop_operation_xyz
x,y,z
1/2+x,1/2+y,1/2+z
1/2-z,x,-y
-z,1/2+x,1/2-y
1/2-y,z,-x
-y,1/2+z,1/2-x
1/2-x,y,-z
-x,1/2+y,1/2-z
1/4+x,3/4-z,1/4-y
3/4+x,1/4-z,3/4-y
1/4+z,3/4-y,1/4-x
3/4+z,1/4-y,3/4-x
1/4+y,3/4-x,1/4-z
3/4+y,1/4-x,3/4-z
1/4+x,1/4+z,1/4+y
3/4+x,3/4+z,3/4+y
1/4+z,1/4+y,1/4+x
3/4+z,3/4+y,3/4+x
1/4+y,1/4+x,1/4+z
3/4+y,3/4+x,3/4+z
-z,1/2-x,y
1/2-z,-x,1/2+y
-y,1/2-z,x
1/2-y,-z,1/2+x
-x,1/2-y,z
1/2-x,-y,1/2+z
1/2+z,1/2-x,-y
+z,-x,1/2-y
1/2+y,1/2-z,-x
+y,-z,1/2-x
1/2+x,1/2-y,-z
+x,-y,1/2-z
3/4-x,3/4+z,1/4-y
1/4-x,1/4+z,3/4-y
3/4-z,3/4+y,1/4-x
1/4-z,1/4+y,3/4-x
3/4-y,3/4+x,1/4-z
1/4-y,1/4+x,3/4-z
3/4-x,1/4-z,1/4+y
1/4-x,3/4-z,3/4+y
3/4-z,1/4-y,1/4+x
1/4-z,3/4-y,3/4+x
3/4-y,1/4-x,1/4+z
1/4-y,3/4-x,3/4+z
z,x,y
1/2+z,1/2+x,1/2+y
y,z,x
1/2+y,1/2+z,1/2+x

loop_
_atom_site_label
_atom_site_fract_x
_atom_site_fract_y
_atom_site_fract_z
_atom_site_occupancy
_atom_site_U_iso_or_equiv
SrM 0.06000 0.06000 0.06000 0.75000 0.01988
LaM 0.06000 0.06000 0.06000 0.75000 0.01988
P 0.37500 0.00000 0.25000 1.00000 0.01710
O1 0.05740 0.13600 0.30130 0.33333 0.02090
O2 0.96570 0.12820 0.29600 0.33333 0.03711
O3 0.08330 0.34900 0.46040 0.33333 0.04889

loop_
_cod_related_entry_id
_cod_related_entry_database
_cod_related_entry_code
1 AMCSD 0012537
